data_7700469
loop_
_publ_author_name
'Do, Thomas H.'
'Brown, Seth N.'

_publ_section_title
;
 Mono- and bimetallic pentacoordinate silicon complexes of a chelating
 bis(catecholimine) ligand.
;
_journal_issue 30
_journal_name_full 'Dalton transactions (Cambridge, England : 2003)'
_journal_page_first 11565
_journal_page_last 11574
_journal_paper_doi 10.1039/c9dt02475a
_journal_volume 48
_journal_year 2019
_chemical_formula_moiety 'C51 H59 N2 O5 Si, H Cl2, 3(C H Cl3)'
_chemical_formula_sum 'C54 H63 Cl11 N2 O5 Si'
_chemical_formula_weight 1238.10
_chemical_name_common '[(XbicH2)SiPh][HCl2] . 3 CHCl3'
_chemical_name_systematic
'(9,9-dimethylxanthene-4,5-bis(4,6-di-tert-butyl-2,3-dioxybenzaldiminium)-(phenyl)silicon(IV) bichloride tri-chloroform solvate'
_space_group_crystal_system triclinic
_space_group_IT_number 2
_space_group_name_Hall '-P 1'
_space_group_name_H-M_alt 'P -1'
_symmetry_space_group_name_Hall '-P 1'
_symmetry_space_group_name_H-M 'P -1'
_atom_sites_solution_hydrogens mixed
_atom_sites_solution_primary direct
_atom_sites_solution_secondary difmap
_audit_creation_method SHELXL-2016/4
_audit_update_record
;
2019-06-11 deposited with the CCDC.    2019-07-05 downloaded from the CCDC.
;
_cell_angle_alpha 89.6599(17)
_cell_angle_beta 81.8824(17)
_cell_angle_gamma 84.0998(16)
_cell_formula_units_Z 4
_cell_length_a 16.3173(8)
_cell_length_b 17.8374(8)
_cell_length_c 21.3223(11)
_cell_measurement_reflns_used 9319
_cell_measurement_temperature 120(2)
_cell_measurement_theta_max 28.462
_cell_measurement_theta_min 2.296
_cell_volume 6111.1(5)
_computing_cell_refinement 'Bruker SAINT (Bruker, 2015)'
_computing_data_collection 'Bruker APEX-3 (Bruker, 2015)'
_computing_data_reduction 'Bruker SAINT (Bruker, 2015)'
_computing_molecular_graphics 'Bruker XP (Bruker, 2015)'
_computing_publication_material 'CIFTAB (Sheldrick, 2008)'
_computing_structure_refinement 'SHELXL-2016/4 (Sheldrick, 2016)'
_computing_structure_solution 'SHELXT-2014/2 (Sheldrick, 2015)'
_diffrn_ambient_temperature 120(2)
_diffrn_detector_area_resol_mean 8.33
_diffrn_measured_fraction_theta_full 1.000
_diffrn_measured_fraction_theta_max 0.997
_diffrn_measurement_device_type 'Bruker Kappa X8-APEX-II'
_diffrn_measurement_method 'combination of \w and \f-scans'
_diffrn_radiation_monochromator graphite
_diffrn_radiation_source 'fine-focus sealed tube'
_diffrn_radiation_type MoK\a
_diffrn_radiation_wavelength 0.71073
_diffrn_reflns_av_R_equivalents 0.0216
_diffrn_reflns_av_unetI/netI 0.0234
_diffrn_reflns_Laue_measured_fraction_full 1.000
_diffrn_reflns_Laue_measured_fraction_max 0.997
_diffrn_reflns_limit_h_max 21
_diffrn_reflns_limit_h_min -21
_diffrn_reflns_limit_k_max 23
_diffrn_reflns_limit_k_min -22
_diffrn_reflns_limit_l_max 28
_diffrn_reflns_limit_l_min -25
_diffrn_reflns_number 123098
_diffrn_reflns_point_group_measured_fraction_full 1.000
_diffrn_reflns_point_group_measured_fraction_max 0.997
_diffrn_reflns_theta_full 25.242
_diffrn_reflns_theta_max 28.528
_diffrn_reflns_theta_min 0.965
_exptl_absorpt_coefficient_mu 0.565
_exptl_absorpt_correction_T_max 0.7457
_exptl_absorpt_correction_T_min 0.6797
_exptl_absorpt_correction_type multi-scan
_exptl_absorpt_process_details
;
L. Krause, R. Herbst-Irmer, G. M. Sheldrick & D. Stalke. J. Appl.
Cryst., 2015, 48, 3.
;
_exptl_crystal_colour red-orange
_exptl_crystal_density_diffrn 1.346
_exptl_crystal_density_method 'not measured'
_exptl_crystal_description 'arrowhead block'
_exptl_crystal_F_000 2568
_exptl_crystal_recrystallization_method
'Crystals deposited from a reaction mixture ofSiPhCl3 with an equivalent of XbicH4 in CHCl3layered with hexanes'
_exptl_crystal_size_max 0.686
_exptl_crystal_size_mid 0.503
_exptl_crystal_size_min 0.398
_exptl_transmission_factor_max 0.7457
_exptl_transmission_factor_min 0.6797
_refine_diff_density_max 1.127
_refine_diff_density_min -1.117
_refine_diff_density_rms 0.065
_refine_ls_extinction_method none
_refine_ls_goodness_of_fit_ref 1.020
_refine_ls_hydrogen_treatment mixed
_refine_ls_matrix_type full
_refine_ls_number_parameters 1287
_refine_ls_number_reflns 30965
_refine_ls_number_restraints 0
_refine_ls_restrained_S_all 1.020
_refine_ls_R_factor_all 0.0706
_refine_ls_R_factor_gt 0.0538
_refine_ls_shift/su_max 0.001
_refine_ls_shift/su_mean 0.000
_refine_ls_structure_factor_coef Fsqd
_refine_ls_weighting_details 'w=1/[\s^2^(Fo^2^)+(0.0583P)^2^+8.1181P] where P=(Fo^2^+2Fc^2^)/3'
_refine_ls_weighting_scheme calc
_refine_ls_wR_factor_gt 0.1347
_refine_ls_wR_factor_ref 0.1459
_reflns_Friedel_coverage 0.000
_reflns_number_gt 24316
_reflns_number_total 30965
_reflns_threshold_expression 'I > 2\s(I)'
_cod_data_source_file c9dt02475a2.cif
_cod_data_source_block sixbic_sq_final
_cod_depositor_comments 'Adding full bibliography for 7700466--7700470.cif.'
_cod_database_code 7700469
_shelx_shelxl_version_number 2016/4
_shelx_space_group_comment
;
The symmetry employed for this shelxl refinement is uniquely defined
by the following loop, which should always be used as a source of
symmetry information in preference to the above space-group names.
They are only intended as comments.
;
_shelx_estimated_absorpt_t_min 0.6797
_shelx_estimated_absorpt_t_max 0.7457

loop_
_space_group_symop_operation_xyz
'x, y, z'
'-x, -y, -z'

loop_
_atom_site_label
_atom_site_type_symbol
_atom_site_fract_x
_atom_site_fract_y
_atom_site_fract_z
_atom_site_U_iso_or_equiv
_atom_site_adp_type
_atom_site_occupancy
_atom_site_site_symmetry_order
_atom_site_calc_flag
_atom_site_refinement_flags_posn
_atom_site_refinement_flags_adp
_atom_site_refinement_flags_occupancy
_atom_site_disorder_assembly
_atom_site_disorder_group
SI1 Si 0.77634(3) 0.24754(3) 0.15261(2) 0.01723(10) Uani 1 1 d . . . . .
O1 O 0.73241(9) 0.29112(7) 0.22349(6) 0.0203(3) Uani 1 1 d . . . . .
O2 O 0.80871(9) 0.16927(7) 0.19702(6) 0.0203(3) Uani 1 1 d . . . . .
O3 O 0.69629(9) 0.29312(7) 0.11917(6) 0.0197(3) Uani 1 1 d . . . . .
O4 O 0.78229(9) 0.17583(7) 0.09205(6) 0.0192(3) Uani 1 1 d . . . . .
O5 O 0.89645(8) -0.03351(7) 0.11425(6) 0.0185(3) Uani 1 1 d . . . . .
N1 N 0.89150(10) 0.04380(9) 0.22583(8) 0.0182(3) Uani 1 1 d . . . . .
H1 H 0.8778(15) 0.0687(14) 0.2000(12) 0.018(6) Uiso 1 1 d . . . . .
N2 N 0.83039(10) 0.05347(9) 0.02251(8) 0.0182(3) Uani 1 1 d . . . . .
H2 H 0.8352(16) 0.0773(15) 0.0528(13) 0.026(6) Uiso 1 1 d . . . . .
SI2 Si 0.22950(4) 0.25042(3) 0.60232(3) 0.02217(11) Uani 1 1 d . . . . .
O6 O 0.27302(10) 0.20442(9) 0.66333(7) 0.0277(3) Uani 1 1 d . . . . .
O7 O 0.19952(9) 0.32764(8) 0.65374(7) 0.0243(3) Uani 1 1 d . . . . .
O8 O 0.31081(9) 0.20831(8) 0.55194(7) 0.0256(3) Uani 1 1 d . . . . .
O9 O 0.21950(9) 0.32267(8) 0.54256(7) 0.0235(3) Uani 1 1 d . . . . .
O10 O 0.10779(9) 0.53015(7) 0.58972(6) 0.0198(3) Uani 1 1 d . . . . .
N3 N 0.11758(11) 0.45232(10) 0.70097(8) 0.0224(3) Uani 1 1 d . . . . .
H3 H 0.1344(16) 0.4259(15) 0.6685(13) 0.027(6) Uiso 1 1 d . . . . .
N4 N 0.16778(11) 0.44437(9) 0.48267(8) 0.0194(3) Uani 1 1 d . . . . .
H4 H 0.1658(17) 0.4251(15) 0.5124(13) 0.026(7) Uiso 1 1 d . . . . .
C11 C 0.74617(12) 0.25057(10) 0.27534(9) 0.0176(3) Uani 1 1 d . . . . .
C12 C 0.78939(12) 0.18065(10) 0.25973(9) 0.0173(3) Uani 1 1 d . . . . .
C13 C 0.81009(12) 0.12763(10) 0.30494(9) 0.0170(3) Uani 1 1 d . . . . .
C14 C 0.78136(11) 0.14582(10) 0.37025(9) 0.0170(3) Uani 1 1 d . . . . .
C15 C 0.73887(12) 0.21610(11) 0.38340(9) 0.0182(4) Uani 1 1 d . . . . .
H15 H 0.719835 0.228548 0.426623 0.022 Uiso 1 1 calc R U . . .
C16 C 0.72131(11) 0.27114(10) 0.33788(9) 0.0173(3) Uani 1 1 d . . . . .
C17 C 0.67628(12) 0.34876(11) 0.35582(9) 0.0206(4) Uani 1 1 d . . . . .
C171 C 0.59285(13) 0.35596(13) 0.33006(12) 0.0304(5) Uani 1 1 d . . . . .
H17A H 0.563173 0.405704 0.341272 0.046 Uiso 1 1 calc R U . . .
H17B H 0.602775 0.350038 0.283863 0.046 Uiso 1 1 calc R U . . .
H17C H 0.559227 0.316753 0.348568 0.046 Uiso 1 1 calc R U . . .
C172 C 0.72934(14) 0.40946(11) 0.32635(11) 0.0258(4) Uani 1 1 d . . . . .
H17D H 0.700479 0.459440 0.337837 0.039 Uiso 1 1 calc R U . . .
H17E H 0.783136 0.404166 0.342223 0.039 Uiso 1 1 calc R U . . .
H17F H 0.738352 0.403585 0.280144 0.039 Uiso 1 1 calc R U . . .
C173 C 0.66002(16) 0.36177(13) 0.42748(11) 0.0332(5) Uani 1 1 d . . . . .
H17G H 0.631060 0.412222 0.436743 0.050 Uiso 1 1 calc R U . . .
H17H H 0.625468 0.323885 0.447265 0.050 Uiso 1 1 calc R U . . .
H17I H 0.713111 0.357559 0.444380 0.050 Uiso 1 1 calc R U . . .
C18 C 0.79464(13) 0.08975(11) 0.42399(9) 0.0210(4) Uani 1 1 d . . . . .
C181 C 0.75226(16) 0.12195(14) 0.48817(10) 0.0345(5) Uani 1 1 d . . . . .
H18A H 0.775357 0.168748 0.496952 0.052 Uiso 1 1 calc R U . . .
H18B H 0.692300 0.132413 0.487244 0.052 Uiso 1 1 calc R U . . .
H18C H 0.761986 0.085301 0.521435 0.052 Uiso 1 1 calc R U . . .
C182 C 0.88753(13) 0.07252(12) 0.43080(10) 0.0254(4) Uani 1 1 d . . . . .
H18D H 0.918158 0.051580 0.390837 0.038 Uiso 1 1 calc R U . . .
H18E H 0.909935 0.119112 0.441144 0.038 Uiso 1 1 calc R U . . .
H18F H 0.893509 0.035932 0.464732 0.038 Uiso 1 1 calc R U . . .
C183 C 0.75574(15) 0.01689(12) 0.41326(12) 0.0311(5) Uani 1 1 d . . . . .
H18G H 0.781230 -0.005715 0.372441 0.047 Uiso 1 1 calc R U . . .
H18H H 0.765424 -0.018612 0.447335 0.047 Uiso 1 1 calc R U . . .
H18I H 0.695738 0.028500 0.413144 0.047 Uiso 1 1 calc R U . . .
C19 C 0.86264(12) 0.06166(10) 0.28456(9) 0.0188(4) Uani 1 1 d . . . . .
H19 H 0.8812(14) 0.0276(13) 0.3135(11) 0.014(5) Uiso 1 1 d . . . . .
C21 C 0.67860(12) 0.26022(10) 0.06634(8) 0.0171(3) Uani 1 1 d . . . . .
C22 C 0.72850(12) 0.19292(10) 0.05136(9) 0.0170(3) Uani 1 1 d . . . . .
C23 C 0.72042(12) 0.14720(10) -0.00031(9) 0.0177(4) Uani 1 1 d . . . . .
C24 C 0.65689(12) 0.17216(11) -0.03869(9) 0.0203(4) Uani 1 1 d . . . . .
C25 C 0.60937(12) 0.23920(11) -0.02132(9) 0.0215(4) Uani 1 1 d . . . . .
H25 H 0.567745 0.255961 -0.046657 0.026 Uiso 1 1 calc R U . . .
C26 C 0.61716(12) 0.28525(11) 0.03091(9) 0.0185(4) Uani 1 1 d . . . . .
C27 C 0.55946(13) 0.35689(11) 0.04844(9) 0.0217(4) Uani 1 1 d . . . . .
C271 C 0.50030(15) 0.37677(14) -0.00013(11) 0.0331(5) Uani 1 1 d . . . . .
H27A H 0.464603 0.423108 0.013215 0.050 Uiso 1 1 calc R U . . .
H27B H 0.532690 0.384406 -0.041576 0.050 Uiso 1 1 calc R U . . .
H27C H 0.465680 0.335539 -0.003152 0.050 Uiso 1 1 calc R U . . .
C272 C 0.60998(15) 0.42341(12) 0.05437(11) 0.0295(5) Uani 1 1 d . . . . .
H27D H 0.572060 0.469058 0.065651 0.044 Uiso 1 1 calc R U . . .
H27E H 0.645598 0.412961 0.087404 0.044 Uiso 1 1 calc R U . . .
H27F H 0.644680 0.430871 0.013859 0.044 Uiso 1 1 calc R U . . .
C273 C 0.50710(14) 0.34470(13) 0.11274(10) 0.0291(5) Uani 1 1 d . . . . .
H27G H 0.469461 0.390279 0.124898 0.044 Uiso 1 1 calc R U . . .
H27H H 0.474452 0.302107 0.109440 0.044 Uiso 1 1 calc R U . . .
H27I H 0.544002 0.333934 0.144883 0.044 Uiso 1 1 calc R U . . .
C28 C 0.64176(14) 0.12789(13) -0.09680(10) 0.0284(5) Uani 1 1 d . . . . .
C281 C 0.71829(16) 0.12317(14) -0.14750(10) 0.0333(5) Uani 1 1 d . . . . .
H28A H 0.766262 0.097889 -0.130134 0.050 Uiso 1 1 calc R U . . .
H28B H 0.707736 0.094467 -0.184066 0.050 Uiso 1 1 calc R U . . .
H28C H 0.729985 0.174119 -0.160830 0.050 Uiso 1 1 calc R U . . .
C282 C 0.57039(18) 0.16799(18) -0.12811(13) 0.0480(8) Uani 1 1 d . . . . .
H28D H 0.519197 0.172694 -0.097618 0.072 Uiso 1 1 calc R U . . .
H28E H 0.584323 0.218258 -0.141740 0.072 Uiso 1 1 calc R U . . .
H28F H 0.562074 0.138606 -0.164976 0.072 Uiso 1 1 calc R U . . .
C283 C 0.61580(16) 0.04963(15) -0.07778(13) 0.0392(6) Uani 1 1 d . . . . .
H28G H 0.566661 0.055123 -0.045280 0.059 Uiso 1 1 calc R U . . .
H28H H 0.602596 0.023884 -0.115005 0.059 Uiso 1 1 calc R U . . .
H28I H 0.661588 0.019936 -0.060902 0.059 Uiso 1 1 calc R U . . .
C29 C 0.77334(12) 0.07931(11) -0.01189(9) 0.0187(4) Uani 1 1 d . . . . .
H29 H 0.7678(14) 0.0503(13) -0.0472(11) 0.015(5) Uiso 1 1 d . . . . .
C31 C 0.95286(12) -0.01737(10) 0.20951(9) 0.0188(4) Uani 1 1 d . . . . .
C32 C 0.95282(12) -0.05898(10) 0.15480(9) 0.0179(4) Uani 1 1 d . . . . .
C33 C 1.00655(12) -0.12454(10) 0.14213(9) 0.0194(4) Uani 1 1 d . . . . .
C34 C 1.06492(13) -0.14321(11) 0.18254(10) 0.0225(4) Uani 1 1 d . . . . .
H34 H 1.102377 -0.187593 0.174461 0.027 Uiso 1 1 calc R U . . .
C35 C 1.06961(13) -0.09838(12) 0.23445(10) 0.0249(4) Uani 1 1 d . . . . .
H35 H 1.111983 -0.110551 0.260240 0.030 Uiso 1 1 calc R U . . .
C36 C 1.01276(13) -0.03608(11) 0.24868(10) 0.0224(4) Uani 1 1 d . . . . .
H36 H 1.014580 -0.006157 0.285067 0.027 Uiso 1 1 calc R U . . .
C41 C 0.88688(12) -0.01148(10) 0.00522(9) 0.0182(4) Uani 1 1 d . . . . .
C42 C 0.90957(13) -0.03090(11) -0.05828(9) 0.0209(4) Uani 1 1 d . . . . .
H42 H 0.888784 -0.000033 -0.090160 0.025 Uiso 1 1 calc R U . . .
C43 C 0.96252(13) -0.09533(11) -0.07485(10) 0.0228(4) Uani 1 1 d . . . . .
H43 H 0.978300 -0.108738 -0.118247 0.027 Uiso 1 1 calc R U . . .
C44 C 0.99262(13) -0.14036(11) -0.02854(10) 0.0221(4) Uani 1 1 d . . . . .
H44 H 1.029128 -0.184479 -0.040521 0.027 Uiso 1 1 calc R U . . .
C45 C 0.97039(12) -0.12215(10) 0.03524(9) 0.0197(4) Uani 1 1 d . . . . .
C46 C 0.91882(12) -0.05622(10) 0.05148(9) 0.0183(4) Uani 1 1 d . . . . .
C51 C 0.87273(13) 0.29188(11) 0.12586(9) 0.0217(4) Uani 1 1 d . . . . .
C52 C 0.94601(14) 0.26804(12) 0.15120(11) 0.0271(4) Uani 1 1 d . . . . .
H52 H 0.943936 0.233240 0.185144 0.033 Uiso 1 1 calc R U . . .
C53 C 1.02102(15) 0.29430(15) 0.12764(12) 0.0356(5) Uani 1 1 d . . . . .
H53 H 1.070162 0.276407 0.144549 0.043 Uiso 1 1 calc R U . . .
C54 C 1.02449(17) 0.34617(15) 0.07987(13) 0.0411(6) Uani 1 1 d . . . . .
H54 H 1.076067 0.364082 0.063573 0.049 Uiso 1 1 calc R U . . .
C55 C 0.95307(18) 0.37233(14) 0.05548(12) 0.0383(6) Uani 1 1 d . . . . .
H55 H 0.955380 0.409225 0.023143 0.046 Uiso 1 1 calc R U . . .
C56 C 0.87797(15) 0.34509(12) 0.07790(11) 0.0293(5) Uani 1 1 d . . . . .
H56 H 0.829401 0.363005 0.060256 0.035 Uiso 1 1 calc R U . . .
C1 C 0.99339(13) -0.17401(11) 0.08805(10) 0.0217(4) Uani 1 1 d . . . . .
C2 C 0.91817(14) -0.21756(12) 0.11058(11) 0.0283(4) Uani 1 1 d . . . . .
H2A H 0.908290 -0.250214 0.076197 0.043 Uiso 1 1 calc R U . . .
H2B H 0.929496 -0.248422 0.147162 0.043 Uiso 1 1 calc R U . . .
H2C H 0.868802 -0.181795 0.122727 0.043 Uiso 1 1 calc R U . . .
C3 C 1.06916(15) -0.23019(12) 0.06730(11) 0.0293(5) Uani 1 1 d . . . . .
H3A H 1.058180 -0.261172 0.032210 0.044 Uiso 1 1 calc R U . . .
H3B H 1.117530 -0.202835 0.053398 0.044 Uiso 1 1 calc R U . . .
H3C H 1.080463 -0.262682 0.102960 0.044 Uiso 1 1 calc R U . . .
C61 C 0.26025(13) 0.24334(11) 0.71818(10) 0.0224(4) Uani 1 1 d . . . . .
C62 C 0.21835(13) 0.31421(11) 0.71236(10) 0.0224(4) Uani 1 1 d . . . . .
C63 C 0.19834(14) 0.36613(11) 0.76211(10) 0.0238(4) Uani 1 1 d . . . . .
C64 C 0.22633(15) 0.34648(12) 0.82147(11) 0.0292(5) Uani 1 1 d . . . . .
C65 C 0.26769(15) 0.27524(12) 0.82500(11) 0.0289(5) Uani 1 1 d . . . . .
H65 H 0.285923 0.261313 0.864230 0.035 Uiso 1 1 calc R U . . .
C66 C 0.28519(13) 0.22136(12) 0.77532(10) 0.0243(4) Uani 1 1 d . . . . .
C67 C 0.33044(15) 0.14307(13) 0.78255(11) 0.0303(5) Uani 1 1 d . . . . .
C671 C 0.3474(2) 0.12934(15) 0.85061(13) 0.0454(7) Uani 1 1 d . . . . .
H67A H 0.294542 0.133549 0.879233 0.068 Uiso 1 1 calc R U . . .
H67B H 0.376187 0.078740 0.853676 0.068 Uiso 1 1 calc R U . . .
H67C H 0.382314 0.166923 0.862539 0.068 Uiso 1 1 calc R U . . .
C672 C 0.27653(17) 0.08284(13) 0.76520(12) 0.0355(5) Uani 1 1 d . . . . .
H67D H 0.223563 0.087421 0.793683 0.053 Uiso 1 1 calc R U . . .
H67E H 0.265833 0.089972 0.721360 0.053 Uiso 1 1 calc R U . . .
H67F H 0.305775 0.032668 0.769466 0.053 Uiso 1 1 calc R U . . .
C673 C 0.41280(17) 0.13640(17) 0.73858(15) 0.0466(7) Uani 1 1 d . . . . .
H67G H 0.442301 0.086349 0.742878 0.070 Uiso 1 1 calc R U . . .
H67H H 0.402300 0.143510 0.694699 0.070 Uiso 1 1 calc R U . . .
H67I H 0.446870 0.175050 0.749837 0.070 Uiso 1 1 calc R U . . .
C68 C 0.2126(2) 0.40226(13) 0.87880(13) 0.0443(7) Uani 1 1 d . . . . .
C681 C 0.2585(3) 0.36874(18) 0.93247(17) 0.0823(15) Uani 1 1 d . . . . .
H68A H 0.317788 0.357207 0.916514 0.123 Uiso 1 1 calc R U . . .
H68B H 0.251912 0.405264 0.967433 0.123 Uiso 1 1 calc R U . . .
H68C H 0.235073 0.322423 0.947624 0.123 Uiso 1 1 calc R U . . .
C682 C 0.2524(2) 0.47496(15) 0.85858(17) 0.0545(8) Uani 1 1 d . . . . .
H68D H 0.311111 0.462235 0.841448 0.082 Uiso 1 1 calc R U . . .
H68E H 0.223149 0.500393 0.826035 0.082 Uiso 1 1 calc R U . . .
H68F H 0.248203 0.508467 0.895404 0.082 Uiso 1 1 calc R U . . .
C683 C 0.1209(2) 0.41923(15) 0.90588(13) 0.0506(8) Uani 1 1 d . . . . .
H68G H 0.089901 0.440722 0.872725 0.076 Uiso 1 1 calc R U . . .
H68H H 0.098541 0.372515 0.921238 0.076 Uiso 1 1 calc R U . . .
H68I H 0.115380 0.455356 0.941047 0.076 Uiso 1 1 calc R U . . .
C69 C 0.14686(14) 0.43304(11) 0.75329(10) 0.0241(4) Uani 1 1 d . . . . .
H69 H 0.1306(15) 0.4685(14) 0.7886(12) 0.023(6) Uiso 1 1 d . . . . .
C71 C 0.32344(13) 0.23954(11) 0.49385(10) 0.0219(4) Uani 1 1 d . . . . .
C72 C 0.27019(12) 0.30533(11) 0.48929(9) 0.0206(4) Uani 1 1 d . . . . .
C73 C 0.27402(12) 0.34908(11) 0.43422(9) 0.0199(4) Uani 1 1 d . . . . .
C74 C 0.33252(12) 0.32168(11) 0.38010(9) 0.0212(4) Uani 1 1 d . . . . .
C75 C 0.38404(13) 0.25743(12) 0.38838(10) 0.0235(4) Uani 1 1 d . . . . .
H75 H 0.423370 0.239838 0.353056 0.028 Uiso 1 1 calc R U . . .
C76 C 0.38370(13) 0.21529(11) 0.44464(10) 0.0233(4) Uani 1 1 d . . . . .
C77 C 0.44643(14) 0.14727(12) 0.45183(11) 0.0287(5) Uani 1 1 d . . . . .
C771 C 0.40108(16) 0.07795(13) 0.47196(13) 0.0347(5) Uani 1 1 d . . . . .
H77A H 0.442015 0.034739 0.476401 0.052 Uiso 1 1 calc R U . . .
H77B H 0.365462 0.088338 0.512599 0.052 Uiso 1 1 calc R U . . .
H77C H 0.366784 0.066489 0.439751 0.052 Uiso 1 1 calc R U . . .
C772 C 0.50488(17) 0.12788(15) 0.39001(14) 0.0436(6) Uani 1 1 d . . . . .
H77D H 0.544037 0.084065 0.396612 0.065 Uiso 1 1 calc R U . . .
H77E H 0.472142 0.116204 0.356837 0.065 Uiso 1 1 calc R U . . .
H77F H 0.535832 0.170985 0.377056 0.065 Uiso 1 1 calc R U . . .
C773 C 0.49865(16) 0.16633(15) 0.50291(14) 0.0402(6) Uani 1 1 d . . . . .
H77G H 0.539470 0.123357 0.508357 0.060 Uiso 1 1 calc R U . . .
H77H H 0.527737 0.210525 0.489951 0.060 Uiso 1 1 calc R U . . .
H77I H 0.462110 0.177276 0.543062 0.060 Uiso 1 1 calc R U . . .
C78 C 0.33647(13) 0.35970(13) 0.31517(10) 0.0264(4) Uani 1 1 d . . . . .
C781 C 0.39683(15) 0.31346(16) 0.26449(11) 0.0370(6) Uani 1 1 d . . . . .
H78A H 0.379411 0.262752 0.261804 0.055 Uiso 1 1 calc R U . . .
H78B H 0.396419 0.338244 0.223381 0.055 Uiso 1 1 calc R U . . .
H78C H 0.453171 0.309902 0.275976 0.055 Uiso 1 1 calc R U . . .
C782 C 0.25143(14) 0.36357(14) 0.29151(11) 0.0313(5) Uani 1 1 d . . . . .
H78D H 0.233601 0.312808 0.290801 0.047 Uiso 1 1 calc R U . . .
H78E H 0.210428 0.395999 0.319972 0.047 Uiso 1 1 calc R U . . .
H78F H 0.256033 0.384387 0.248662 0.047 Uiso 1 1 calc R U . . .
C783 C 0.36694(15) 0.43802(14) 0.31708(12) 0.0343(5) Uani 1 1 d . . . . .
H78G H 0.368776 0.460780 0.275021 0.051 Uiso 1 1 calc R U . . .
H78H H 0.328736 0.469968 0.347873 0.051 Uiso 1 1 calc R U . . .
H78I H 0.422774 0.433373 0.329548 0.051 Uiso 1 1 calc R U . . .
C79 C 0.22206(12) 0.41769(11) 0.43494(9) 0.0195(4) Uani 1 1 d . . . . .
H79 H 0.2257(14) 0.4448(13) 0.3993(11) 0.018(6) Uiso 1 1 d . . . . .
C81 C 0.05752(13) 0.51480(11) 0.69874(10) 0.0220(4) Uani 1 1 d . . . . .
C82 C 0.05540(12) 0.55663(11) 0.64372(9) 0.0198(4) Uani 1 1 d . . . . .
C83 C 0.00365(12) 0.62374(11) 0.64428(10) 0.0212(4) Uani 1 1 d . . . . .
C84 C -0.04923(13) 0.64473(11) 0.69931(11) 0.0254(4) Uani 1 1 d . . . . .
H84 H -0.083932 0.691002 0.700527 0.031 Uiso 1 1 calc R U . . .
C85 C -0.05274(15) 0.60002(12) 0.75250(11) 0.0286(4) Uani 1 1 d . . . . .
H85 H -0.092043 0.613826 0.788863 0.034 Uiso 1 1 calc R U . . .
C86 C 0.00114(14) 0.53520(12) 0.75253(10) 0.0267(4) Uani 1 1 d . . . . .
H86 H -0.000255 0.504575 0.789196 0.032 Uiso 1 1 calc R U . . .
C91 C 0.11276(12) 0.51053(11) 0.47894(9) 0.0198(4) Uani 1 1 d . . . . .
C92 C 0.08749(13) 0.53146(11) 0.42125(10) 0.0219(4) Uani 1 1 d . . . . .
H92 H 0.105648 0.500673 0.384721 0.026 Uiso 1 1 calc R U . . .
C93 C 0.03594(13) 0.59708(11) 0.41715(10) 0.0240(4) Uani 1 1 d . . . . .
H93 H 0.018938 0.611612 0.377636 0.029 Uiso 1 1 calc R U . . .
C94 C 0.00904(13) 0.64158(11) 0.46999(10) 0.0237(4) Uani 1 1 d . . . . .
H94 H -0.026363 0.686681 0.466475 0.028 Uiso 1 1 calc R U . . .
C95 C 0.03278(12) 0.62169(11) 0.52848(10) 0.0204(4) Uani 1 1 d . . . . .
C96 C 0.08334(12) 0.55463(10) 0.53261(9) 0.0188(4) Uani 1 1 d . . . . .
C101 C 0.13354(14) 0.20578(11) 0.59647(10) 0.0253(4) Uani 1 1 d . . . . .
C102 C 0.06284(15) 0.22388(14) 0.64059(11) 0.0329(5) Uani 1 1 d . . . . .
H102 H 0.066312 0.255245 0.675778 0.039 Uiso 1 1 calc R U . . .
C103 C -0.01251(17) 0.19718(16) 0.63433(14) 0.0431(6) Uani 1 1 d . . . . .
H103 H -0.060325 0.211235 0.664370 0.052 Uiso 1 1 calc R U . . .
C104 C -0.01763(19) 0.15022(16) 0.58439(15) 0.0466(7) Uani 1 1 d . . . . .
H104 H -0.069102 0.131806 0.579857 0.056 Uiso 1 1 calc R U . . .
C105 C 0.05237(19) 0.12974(14) 0.54061(14) 0.0427(6) Uani 1 1 d . . . . .
H105 H 0.049021 0.096477 0.506644 0.051 Uiso 1 1 calc R U . . .
C106 C 0.12687(16) 0.15760(12) 0.54633(11) 0.0322(5) Uani 1 1 d . . . . .
H106 H 0.174246 0.143859 0.515796 0.039 Uiso 1 1 calc R U . . .
C4 C 0.01200(13) 0.67308(11) 0.58620(10) 0.0219(4) Uani 1 1 d . . . . .
C5 C -0.06561(14) 0.72784(12) 0.58381(12) 0.0295(5) Uani 1 1 d . . . . .
H5A H -0.057782 0.758673 0.545656 0.044 Uiso 1 1 calc R U . . .
H5B H -0.113748 0.699460 0.582807 0.044 Uiso 1 1 calc R U . . .
H5C H -0.075180 0.760588 0.621427 0.044 Uiso 1 1 calc R U . . .
C6 C 0.08641(14) 0.71864(12) 0.58894(12) 0.0289(5) Uani 1 1 d . . . . .
H6A H 0.093188 0.751148 0.551750 0.043 Uiso 1 1 calc R U . . .
H6B H 0.076466 0.749781 0.627513 0.043 Uiso 1 1 calc R U . . .
H6C H 0.137042 0.684039 0.589319 0.043 Uiso 1 1 calc R U . . .
CL1 Cl 0.19962(5) 0.07493(4) 0.17796(3) 0.04334(15) Uani 1 1 d . . . . .
H12S H 0.106(3) 0.143(2) 0.2274(19) 0.082(12) Uiso 1 1 d . . . . .
CL2 Cl 0.04461(4) 0.15301(3) 0.26535(3) 0.04214(15) Uani 1 1 d . . . . .
CL3A Cl 0.19828(8) 0.57619(6) 0.28103(4) 0.0559(3) Uani 0.893(2) 1 d . . P A 1
CL3B Cl 0.1525(7) 0.5575(5) 0.2713(3) 0.0559(3) Uani 0.107(2) 1 d . . P A 2
CL4 Cl 0.04241(5) 0.65420(4) 0.22930(4) 0.05153(18) Uani 1 1 d . . . . .
H43S H 0.0983(18) 0.6262(16) 0.2436(13) 0.035(7) Uiso 1 1 d . . . . .
C10 C 0.52297(18) 0.13576(15) 0.16954(16) 0.0475(7) Uani 1 1 d . . . . .
H10 H 0.502237 0.184081 0.150334 0.057 Uiso 1 1 calc R U . . .
CL11 Cl 0.57130(5) 0.07577(5) 0.10842(4) 0.05652(19) Uani 1 1 d . . . . .
CL12 Cl 0.59148(6) 0.15639(6) 0.22101(5) 0.0670(2) Uani 1 1 d . . . . .
CL13 Cl 0.43773(7) 0.09678(8) 0.20994(6) 0.1097(5) Uani 1 1 d . . . . .
C20 C 0.2164(2) 0.55101(17) 0.12252(13) 0.0476(7) Uani 1 1 d . . . . .
H20 H 0.194184 0.555963 0.168649 0.057 Uiso 1 1 calc R U . . .
CL21 Cl 0.24933(6) 0.63759(5) 0.09627(4) 0.0670(3) Uani 1 1 d . . . . .
CL22 Cl 0.30052(7) 0.48031(5) 0.11318(5) 0.0793(3) Uani 1 1 d . . . . .
CL23 Cl 0.13660(9) 0.52637(9) 0.08216(6) 0.1026(4) Uani 1 1 d . . . . .
C30 C 0.29139(18) 0.19300(17) 0.07188(14) 0.0437(6) Uani 1 1 d . . . . .
H30 H 0.280439 0.158574 0.108621 0.052 Uiso 1 1 calc R U . . .
CL31 Cl 0.39525(5) 0.17348(5) 0.03689(6) 0.0710(3) Uani 1 1 d . . . . .
CL32 Cl 0.27382(5) 0.28662(5) 0.09943(5) 0.0635(2) Uani 1 1 d . . . . .
CL33 Cl 0.22402(5) 0.17819(5) 0.01755(4) 0.0591(2) Uani 1 1 d . . . . .
C40 C 0.22332(19) 0.04794(16) 0.33143(13) 0.0433(6) Uani 1 1 d . . . . .
H40 H 0.204907 0.053759 0.288722 0.052 Uiso 1 1 calc R U . . .
CL41 Cl 0.14255(6) 0.01595(7) 0.38353(5) 0.0788(3) Uani 1 1 d . . . . .
CL42 Cl 0.24890(5) 0.13482(4) 0.35483(4) 0.0567(2) Uani 1 1 d . . . . .
CL43 Cl 0.31144(7) -0.01860(5) 0.32498(5) 0.0704(3) Uani 1 1 d . . . . .

loop_
_atom_site_aniso_label
_atom_site_aniso_U_11
_atom_site_aniso_U_22
_atom_site_aniso_U_33
_atom_site_aniso_U_23
_atom_site_aniso_U_13
_atom_site_aniso_U_12
SI1 0.0220(3) 0.0138(2) 0.0155(2) -0.00294(18) -0.00608(19) 0.00538(19)
O1 0.0273(7) 0.0166(6) 0.0158(6) -0.0031(5) -0.0060(5) 0.0078(5)
O2 0.0285(7) 0.0162(6) 0.0148(6) -0.0035(5) -0.0055(5) 0.0075(5)
O3 0.0258(7) 0.0152(6) 0.0178(6) -0.0032(5) -0.0083(5) 0.0066(5)
O4 0.0232(7) 0.0164(6) 0.0181(6) -0.0046(5) -0.0091(5) 0.0064(5)
O5 0.0223(7) 0.0154(6) 0.0166(6) -0.0032(5) -0.0042(5) 0.0057(5)
N1 0.0233(8) 0.0128(7) 0.0177(8) -0.0010(6) -0.0056(6) 0.0049(6)
N2 0.0224(8) 0.0142(7) 0.0178(8) -0.0052(6) -0.0055(6) 0.0028(6)
SI2 0.0261(3) 0.0198(3) 0.0183(3) 0.0040(2) -0.0025(2) 0.0076(2)
O6 0.0335(8) 0.0258(7) 0.0210(7) 0.0038(6) -0.0055(6) 0.0120(6)
O7 0.0312(8) 0.0210(7) 0.0192(7) 0.0030(5) -0.0062(6) 0.0071(6)
O8 0.0288(8) 0.0228(7) 0.0216(7) 0.0054(6) -0.0003(6) 0.0100(6)
O9 0.0278(7) 0.0210(7) 0.0181(7) 0.0053(5) 0.0013(6) 0.0080(6)
O10 0.0212(7) 0.0173(6) 0.0213(7) 0.0030(5) -0.0075(5) 0.0024(5)
N3 0.0305(9) 0.0169(8) 0.0201(8) 0.0003(6) -0.0077(7) 0.0015(7)
N4 0.0218(8) 0.0177(8) 0.0183(8) 0.0058(6) -0.0048(6) 0.0016(6)
C11 0.0185(9) 0.0156(8) 0.0185(9) -0.0015(7) -0.0049(7) 0.0022(7)
C12 0.0200(9) 0.0159(8) 0.0158(8) -0.0038(6) -0.0037(7) 0.0011(7)
C13 0.0185(9) 0.0137(8) 0.0187(9) -0.0016(6) -0.0036(7) 0.0010(7)
C14 0.0168(8) 0.0163(8) 0.0177(9) 0.0004(7) -0.0024(7) -0.0006(7)
C15 0.0178(9) 0.0194(9) 0.0167(8) -0.0020(7) -0.0015(7) 0.0002(7)
C16 0.0154(8) 0.0167(8) 0.0195(9) -0.0028(7) -0.0032(7) 0.0008(7)
C17 0.0231(9) 0.0175(9) 0.0200(9) -0.0045(7) -0.0032(7) 0.0042(7)
C171 0.0211(10) 0.0279(11) 0.0407(13) -0.0056(9) -0.0058(9) 0.0067(8)
C172 0.0316(11) 0.0164(9) 0.0299(11) -0.0033(8) -0.0071(9) -0.0003(8)
C173 0.0449(14) 0.0262(11) 0.0240(11) -0.0076(8) -0.0009(10) 0.0129(10)
C18 0.0245(10) 0.0177(9) 0.0196(9) 0.0029(7) -0.0014(7) 0.0013(7)
C181 0.0426(14) 0.0355(12) 0.0203(10) 0.0061(9) 0.0011(9) 0.0119(10)
C182 0.0280(11) 0.0223(10) 0.0265(10) 0.0012(8) -0.0094(8) 0.0026(8)
C183 0.0321(12) 0.0240(10) 0.0383(12) 0.0095(9) -0.0064(10) -0.0073(9)
C19 0.0229(9) 0.0144(8) 0.0195(9) -0.0001(7) -0.0057(7) -0.0003(7)
C21 0.0206(9) 0.0168(8) 0.0137(8) -0.0005(6) -0.0030(7) 0.0005(7)
C22 0.0177(8) 0.0165(8) 0.0169(8) 0.0008(7) -0.0051(7) 0.0007(7)
C23 0.0185(9) 0.0175(9) 0.0172(8) -0.0011(7) -0.0041(7) 0.0004(7)
C24 0.0195(9) 0.0239(9) 0.0177(9) -0.0018(7) -0.0048(7) 0.0004(7)
C25 0.0200(9) 0.0247(10) 0.0201(9) -0.0008(7) -0.0066(7) 0.0016(7)
C26 0.0179(9) 0.0191(9) 0.0174(9) 0.0022(7) -0.0018(7) 0.0015(7)
C27 0.0218(9) 0.0209(9) 0.0211(9) 0.0011(7) -0.0052(7) 0.0065(7)
C271 0.0337(12) 0.0330(12) 0.0310(11) -0.0011(9) -0.0130(10) 0.0157(9)
C272 0.0332(12) 0.0190(10) 0.0346(12) 0.0013(8) -0.0041(9) 0.0042(8)
C273 0.0257(11) 0.0312(11) 0.0267(11) 0.0004(9) 0.0010(8) 0.0073(9)
C28 0.0263(11) 0.0341(11) 0.0255(10) -0.0107(9) -0.0121(8) 0.0053(9)
C281 0.0391(13) 0.0405(13) 0.0189(10) -0.0054(9) -0.0076(9) 0.0075(10)
C282 0.0423(15) 0.0645(18) 0.0391(14) -0.0254(13) -0.0284(12) 0.0188(13)
C283 0.0334(13) 0.0425(14) 0.0439(14) -0.0191(11) -0.0090(11) -0.0086(10)
C29 0.0219(9) 0.0173(9) 0.0172(9) -0.0032(7) -0.0045(7) -0.0006(7)
C31 0.0218(9) 0.0132(8) 0.0198(9) -0.0004(7) -0.0016(7) 0.0036(7)
C32 0.0197(9) 0.0146(8) 0.0186(9) 0.0002(7) -0.0033(7) 0.0027(7)
C33 0.0217(9) 0.0138(8) 0.0210(9) -0.0003(7) -0.0003(7) 0.0030(7)
C34 0.0238(10) 0.0160(9) 0.0259(10) 0.0015(7) -0.0026(8) 0.0055(7)
C35 0.0259(10) 0.0225(10) 0.0261(10) 0.0024(8) -0.0082(8) 0.0051(8)
C36 0.0277(10) 0.0173(9) 0.0218(9) -0.0013(7) -0.0059(8) 0.0026(7)
C41 0.0210(9) 0.0129(8) 0.0200(9) -0.0050(7) -0.0030(7) 0.0020(7)
C42 0.0250(10) 0.0185(9) 0.0191(9) -0.0032(7) -0.0045(7) 0.0002(7)
C43 0.0260(10) 0.0203(9) 0.0210(9) -0.0071(7) -0.0012(8) 0.0001(8)
C44 0.0236(10) 0.0165(9) 0.0248(10) -0.0067(7) -0.0017(8) 0.0024(7)
C45 0.0209(9) 0.0148(8) 0.0229(9) -0.0046(7) -0.0040(7) 0.0021(7)
C46 0.0202(9) 0.0156(8) 0.0184(9) -0.0050(7) -0.0026(7) 0.0015(7)
C51 0.0262(10) 0.0181(9) 0.0196(9) -0.0086(7) -0.0023(8) 0.0020(7)
C52 0.0276(11) 0.0267(10) 0.0270(10) -0.0101(8) -0.0073(8) 0.0025(8)
C53 0.0289(12) 0.0393(13) 0.0393(13) -0.0171(10) -0.0076(10) -0.0018(10)
C54 0.0366(13) 0.0410(14) 0.0448(15) -0.0168(11) 0.0042(11) -0.0131(11)
C55 0.0529(16) 0.0284(12) 0.0315(12) -0.0031(9) 0.0042(11) -0.0088(11)
C56 0.0376(12) 0.0231(10) 0.0260(11) -0.0038(8) -0.0025(9) -0.0001(9)
C1 0.0268(10) 0.0137(8) 0.0231(9) -0.0028(7) -0.0031(8) 0.0047(7)
C2 0.0337(12) 0.0188(10) 0.0332(11) 0.0003(8) -0.0059(9) -0.0036(8)
C3 0.0355(12) 0.0197(10) 0.0295(11) -0.0053(8) -0.0040(9) 0.0119(8)
C61 0.0224(9) 0.0222(9) 0.0229(10) 0.0039(7) -0.0059(8) 0.0006(7)
C62 0.0243(10) 0.0219(9) 0.0219(9) 0.0060(7) -0.0079(8) -0.0011(8)
C63 0.0305(11) 0.0176(9) 0.0259(10) 0.0028(7) -0.0114(8) -0.0045(8)
C64 0.0424(13) 0.0196(10) 0.0298(11) 0.0016(8) -0.0186(10) -0.0054(9)
C65 0.0401(12) 0.0226(10) 0.0294(11) 0.0056(8) -0.0216(10) -0.0053(9)
C66 0.0240(10) 0.0228(10) 0.0284(10) 0.0071(8) -0.0122(8) -0.0016(8)
C67 0.0344(12) 0.0257(11) 0.0316(11) 0.0059(9) -0.0149(9) 0.0063(9)
C671 0.0624(18) 0.0354(13) 0.0405(14) 0.0051(11) -0.0288(13) 0.0140(12)
C672 0.0497(15) 0.0212(10) 0.0359(13) 0.0042(9) -0.0108(11) 0.0015(10)
C673 0.0343(14) 0.0461(15) 0.0567(17) 0.0078(13) -0.0103(12) 0.0139(11)
C68 0.084(2) 0.0209(11) 0.0358(13) -0.0019(9) -0.0371(14) -0.0018(12)
C681 0.164(4) 0.0403(17) 0.0537(19) -0.0149(14) -0.075(3) 0.020(2)
C682 0.073(2) 0.0285(13) 0.072(2) -0.0092(13) -0.0435(18) -0.0061(13)
C683 0.095(2) 0.0262(12) 0.0279(13) -0.0066(10) -0.0020(14) 0.0003(14)
C69 0.0331(11) 0.0186(9) 0.0225(10) 0.0003(7) -0.0097(8) -0.0040(8)
C71 0.0230(10) 0.0197(9) 0.0219(9) 0.0030(7) -0.0033(8) 0.0023(7)
C72 0.0202(9) 0.0201(9) 0.0204(9) 0.0020(7) -0.0025(7) 0.0016(7)
C73 0.0197(9) 0.0198(9) 0.0201(9) 0.0024(7) -0.0032(7) -0.0012(7)
C74 0.0194(9) 0.0241(10) 0.0202(9) 0.0025(7) -0.0025(7) -0.0032(7)
C75 0.0195(9) 0.0254(10) 0.0241(10) -0.0003(8) 0.0013(8) -0.0017(8)
C76 0.0195(9) 0.0214(9) 0.0283(10) 0.0014(8) -0.0026(8) -0.0006(7)
C77 0.0224(10) 0.0241(10) 0.0360(12) 0.0031(9) 0.0018(9) 0.0064(8)
C771 0.0339(12) 0.0222(11) 0.0452(14) 0.0040(9) -0.0010(10) 0.0049(9)
C772 0.0355(13) 0.0375(14) 0.0485(15) 0.0057(11) 0.0118(11) 0.0163(11)
C773 0.0283(12) 0.0371(13) 0.0549(16) 0.0061(11) -0.0121(11) 0.0065(10)
C78 0.0223(10) 0.0348(11) 0.0212(10) 0.0061(8) -0.0016(8) -0.0017(8)
C781 0.0301(12) 0.0552(16) 0.0216(11) 0.0049(10) 0.0033(9) 0.0051(11)
C782 0.0275(11) 0.0418(13) 0.0245(11) 0.0004(9) -0.0058(9) 0.0004(9)
C783 0.0283(11) 0.0386(13) 0.0360(12) 0.0156(10) -0.0031(10) -0.0063(10)
C79 0.0202(9) 0.0200(9) 0.0190(9) 0.0041(7) -0.0050(7) -0.0030(7)
C81 0.0273(10) 0.0154(9) 0.0238(10) -0.0025(7) -0.0079(8) 0.0015(7)
C82 0.0207(9) 0.0169(9) 0.0227(9) -0.0023(7) -0.0068(7) -0.0010(7)
C83 0.0223(9) 0.0156(9) 0.0276(10) -0.0006(7) -0.0101(8) -0.0013(7)
C84 0.0267(10) 0.0172(9) 0.0326(11) -0.0060(8) -0.0077(9) 0.0016(8)
C85 0.0331(11) 0.0247(10) 0.0270(11) -0.0065(8) -0.0031(9) 0.0014(9)
C86 0.0343(11) 0.0231(10) 0.0227(10) -0.0022(8) -0.0062(9) 0.0003(8)
C91 0.0190(9) 0.0167(9) 0.0243(9) 0.0049(7) -0.0064(7) -0.0003(7)
C92 0.0247(10) 0.0185(9) 0.0235(10) 0.0036(7) -0.0066(8) -0.0025(7)
C93 0.0270(10) 0.0206(9) 0.0262(10) 0.0072(8) -0.0116(8) -0.0011(8)
C94 0.0238(10) 0.0168(9) 0.0318(11) 0.0064(8) -0.0110(8) 0.0011(7)
C95 0.0194(9) 0.0154(8) 0.0274(10) 0.0033(7) -0.0076(8) -0.0012(7)
C96 0.0185(9) 0.0161(8) 0.0230(9) 0.0046(7) -0.0073(7) -0.0012(7)
C101 0.0315(11) 0.0199(9) 0.0233(10) 0.0089(8) -0.0050(8) 0.0043(8)
C102 0.0360(12) 0.0338(12) 0.0274(11) 0.0105(9) -0.0024(9) 0.0003(10)
C103 0.0384(14) 0.0468(15) 0.0431(15) 0.0175(12) -0.0006(11) -0.0084(12)
C104 0.0442(15) 0.0378(14) 0.0627(18) 0.0226(13) -0.0170(14) -0.0160(12)
C105 0.0591(17) 0.0212(11) 0.0521(16) 0.0061(10) -0.0235(14) -0.0032(11)
C106 0.0418(13) 0.0212(10) 0.0333(12) 0.0049(9) -0.0113(10) 0.0066(9)
C4 0.0223(9) 0.0147(8) 0.0295(10) 0.0015(7) -0.0081(8) 0.0005(7)
C5 0.0283(11) 0.0223(10) 0.0372(12) 0.0007(9) -0.0094(9) 0.0077(8)
C6 0.0294(11) 0.0184(9) 0.0407(13) -0.0003(9) -0.0095(9) -0.0042(8)
CL1 0.0557(4) 0.0489(4) 0.0277(3) 0.0006(2) -0.0107(3) -0.0092(3)
CL2 0.0485(4) 0.0263(3) 0.0553(4) -0.0066(3) -0.0250(3) 0.0039(2)
CL3A 0.0770(8) 0.0568(5) 0.0287(4) 0.0030(3) -0.0006(4) 0.0084(5)
CL3B 0.0770(8) 0.0568(5) 0.0287(4) 0.0030(3) -0.0006(4) 0.0084(5)
CL4 0.0669(5) 0.0316(3) 0.0487(4) 0.0040(3) 0.0148(3) -0.0018(3)
C10 0.0371(14) 0.0292(13) 0.074(2) -0.0031(13) -0.0015(14) -0.0040(11)
CL11 0.0529(4) 0.0591(5) 0.0507(4) 0.0024(3) 0.0140(3) -0.0024(3)
CL12 0.0522(5) 0.0856(6) 0.0658(5) -0.0036(4) -0.0009(4) -0.0292(4)
CL13 0.0696(6) 0.1343(10) 0.1183(9) -0.0848(8) 0.0549(6) -0.0666(7)
C20 0.0606(18) 0.0449(15) 0.0328(13) 0.0010(11) 0.0007(12) 0.0059(13)
CL21 0.0704(5) 0.0435(4) 0.0718(5) 0.0187(4) 0.0233(4) 0.0201(4)
CL22 0.0958(7) 0.0482(5) 0.0790(6) 0.0166(4) 0.0114(5) 0.0307(5)
CL23 0.1030(9) 0.1209(10) 0.0887(8) -0.0455(7) -0.0345(7) -0.0031(8)
C30 0.0450(15) 0.0462(15) 0.0439(15) 0.0008(12) -0.0120(12) -0.0158(12)
CL31 0.0453(4) 0.0631(5) 0.1039(8) -0.0173(5) -0.0101(4) -0.0020(4)
CL32 0.0527(4) 0.0624(5) 0.0765(6) -0.0224(4) -0.0113(4) -0.0073(4)
CL33 0.0584(5) 0.0766(5) 0.0511(4) 0.0035(4) -0.0206(4) -0.0314(4)
C40 0.0595(17) 0.0424(14) 0.0341(13) 0.0076(11) -0.0198(12) -0.0161(13)
CL41 0.0683(6) 0.1045(8) 0.0717(6) 0.0521(6) -0.0227(5) -0.0335(5)
CL42 0.0545(4) 0.0384(4) 0.0819(6) -0.0100(3) -0.0288(4) -0.0009(3)
CL43 0.0936(7) 0.0446(4) 0.0702(6) -0.0108(4) -0.0131(5) 0.0082(4)

loop_
_atom_type_symbol
_atom_type_description
_atom_type_scat_dispersion_real
_atom_type_scat_dispersion_imag
_atom_type_scat_source
C C 0.0033 0.0016 'International Tables Vol C Tables 4.2.6.8 and 6.1.1.4'
H H 0.0000 0.0000 'International Tables Vol C Tables 4.2.6.8 and 6.1.1.4'
N N 0.0061 0.0033 'International Tables Vol C Tables 4.2.6.8 and 6.1.1.4'
O O 0.0106 0.0060 'International Tables Vol C Tables 4.2.6.8 and 6.1.1.4'
Si Si 0.0817 0.0704 'International Tables Vol C Tables 4.2.6.8 and 6.1.1.4'
Cl Cl 0.1484 0.1585 'International Tables Vol C Tables 4.2.6.8 and 6.1.1.4'

loop_
_geom_angle_atom_site_label_1
_geom_angle_atom_site_label_2
_geom_angle_atom_site_label_3
_geom_angle
O3 Si1 O1 87.60(7)
O3 Si1 O2 145.83(8)
O1 Si1 O2 87.73(6)
O3 Si1 O4 87.00(6)
O1 Si1 O4 152.61(8)
O2 Si1 O4 81.85(6)
O3 Si1 C51 109.21(8)
O1 Si1 C51 106.50(8)
O2 Si1 C51 104.58(8)
O4 Si1 C51 100.64(8)
C11 O1 Si1 114.08(11)
C12 O2 Si1 112.93(11)
C21 O3 Si1 115.43(11)
C22 O4 Si1 112.35(11)
C46 O5 C32 115.15(14)
C19 N1 C31 122.08(17)
C19 N1 H1 118.9(19)
C31 N1 H1 118.8(19)
C29 N2 C41 122.86(17)
C29 N2 H2 117.5(19)
C41 N2 H2 119.4(19)
O8 Si2 O6 87.47(7)
O8 Si2 O7 142.88(9)
O6 Si2 O7 87.81(7)
O8 Si2 O9 87.10(7)
O6 Si2 O9 155.47(8)
O7 Si2 O9 82.22(7)
O8 Si2 C101 110.80(9)
O6 Si2 C101 105.45(9)
O7 Si2 C101 105.95(9)
O9 Si2 C101 98.83(8)
C61 O6 Si2 114.13(12)
C62 O7 Si2 112.91(12)
C71 O8 Si2 115.38(12)
C72 O9 Si2 111.92(12)
C82 O10 C96 115.55(15)
C69 N3 C81 121.59(18)
C69 N3 H3 118.2(18)
C81 N3 H3 120.2(18)
C79 N4 C91 123.11(17)
C79 N4 H4 119(2)
C91 N4 H4 118(2)
O1 C11 C16 127.47(17)
O1 C11 C12 112.09(16)
C16 C11 C12 120.43(17)
O2 C12 C11 113.04(16)
O2 C12 C13 123.80(16)
C11 C12 C13 123.16(17)
C12 C13 C19 118.74(17)
C12 C13 C14 117.69(16)
C19 C13 C14 123.42(17)
C15 C14 C13 116.92(17)
C15 C14 C18 120.58(17)
C13 C14 C18 122.48(16)
C14 C15 C16 125.38(17)
C14 C15 H15 117.3
C16 C15 H15 117.3
C11 C16 C15 116.28(17)
C11 C16 C17 121.02(17)
C15 C16 C17 122.69(17)
C16 C17 C173 112.36(16)
C16 C17 C171 108.59(16)
C173 C17 C171 108.86(18)
C16 C17 C172 109.34(16)
C173 C17 C172 108.11(17)
C171 C17 C172 109.55(17)
C17 C171 H17A 109.5
C17 C171 H17B 109.5
H17A C171 H17B 109.5
C17 C171 H17C 109.5
H17A C171 H17C 109.5
H17B C171 H17C 109.5
C17 C172 H17D 109.5
C17 C172 H17E 109.5
H17D C172 H17E 109.5
C17 C172 H17F 109.5
H17D C172 H17F 109.5
H17E C172 H17F 109.5
C17 C173 H17G 109.5
C17 C173 H17H 109.5
H17G C173 H17H 109.5
C17 C173 H17I 109.5
H17G C173 H17I 109.5
H17H C173 H17I 109.5
C181 C18 C183 106.75(19)
C181 C18 C14 111.23(16)
C183 C18 C14 110.27(17)
C181 C18 C182 105.68(18)
C183 C18 C182 110.80(17)
C14 C18 C182 111.91(16)
C18 C181 H18A 109.5
C18 C181 H18B 109.5
H18A C181 H18B 109.5
C18 C181 H18C 109.5
H18A C181 H18C 109.5
H18B C181 H18C 109.5
C18 C182 H18D 109.5
C18 C182 H18E 109.5
H18D C182 H18E 109.5
C18 C182 H18F 109.5
H18D C182 H18F 109.5
H18E C182 H18F 109.5
C18 C183 H18G 109.5
C18 C183 H18H 109.5
H18G C183 H18H 109.5
C18 C183 H18I 109.5
H18G C183 H18I 109.5
H18H C183 H18I 109.5
N1 C19 C13 125.34(18)
N1 C19 H19 113.8(14)
C13 C19 H19 120.8(14)
O3 C21 C26 126.81(17)
O3 C21 C22 112.10(16)
C26 C21 C22 121.03(17)
O4 C22 C21 113.01(16)
O4 C22 C23 124.08(16)
C21 C22 C23 122.88(17)
C22 C23 C29 119.22(17)
C22 C23 C24 117.44(17)
C29 C23 C24 123.34(17)
C25 C24 C23 116.91(17)
C25 C24 C28 120.25(17)
C23 C24 C28 122.83(17)
C24 C25 C26 125.76(18)
C24 C25 H25 117.1
C26 C25 H25 117.1
C21 C26 C25 115.97(17)
C21 C26 C27 121.68(17)
C25 C26 C27 122.32(17)
C26 C27 C272 110.41(17)
C26 C27 C271 112.58(17)
C272 C27 C271 108.42(18)
C26 C27 C273 108.19(16)
C272 C27 C273 108.82(18)
C271 C27 C273 108.34(18)
C27 C271 H27A 109.5
C27 C271 H27B 109.5
H27A C271 H27B 109.5
C27 C271 H27C 109.5
H27A C271 H27C 109.5
H27B C271 H27C 109.5
C27 C272 H27D 109.5
C27 C272 H27E 109.5
H27D C272 H27E 109.5
C27 C272 H27F 109.5
H27D C272 H27F 109.5
H27E C272 H27F 109.5
C27 C273 H27G 109.5
C27 C273 H27H 109.5
H27G C273 H27H 109.5
C27 C273 H27I 109.5
H27G C273 H27I 109.5
H27H C273 H27I 109.5
C281 C28 C282 105.7(2)
C281 C28 C24 110.55(18)
C282 C28 C24 111.17(18)
C281 C28 C283 112.04(19)
C282 C28 C283 106.2(2)
C24 C28 C283 110.93(19)
C28 C281 H28A 109.5
C28 C281 H28B 109.5
H28A C281 H28B 109.5
C28 C281 H28C 109.5
H28A C281 H28C 109.5
H28B C281 H28C 109.5
C28 C282 H28D 109.5
C28 C282 H28E 109.5
H28D C282 H28E 109.5
C28 C282 H28F 109.5
H28D C282 H28F 109.5
H28E C282 H28F 109.5
C28 C283 H28G 109.5
C28 C283 H28H 109.5
H28G C283 H28H 109.5
C28 C283 H28I 109.5
H28G C283 H28I 109.5
H28H C283 H28I 109.5
N2 C29 C23 125.49(17)
N2 C29 H29 116.7(14)
C23 C29 H29 117.8(14)
C32 C31 C36 120.09(17)
C32 C31 N1 120.12(17)
C36 C31 N1 119.78(17)
C31 C32 O5 117.64(16)
C31 C32 C33 120.55(17)
O5 C32 C33 121.80(17)
C34 C33 C32 118.21(18)
C34 C33 C1 123.90(17)
C32 C33 C1 117.72(17)
C35 C34 C33 121.25(18)
C35 C34 H34 119.4
C33 C34 H34 119.4
C36 C35 C34 119.94(19)
C36 C35 H35 120.0
C34 C35 H35 120.0
C35 C36 C31 119.56(19)
C35 C36 H36 120.2
C31 C36 H36 120.2
C42 C41 C46 119.77(17)
C42 C41 N2 119.78(17)
C46 C41 N2 120.44(17)
C43 C42 C41 119.64(18)
C43 C42 H42 120.2
C41 C42 H42 120.2
C42 C43 C44 120.24(18)
C42 C43 H43 119.9
C44 C43 H43 119.9
C43 C44 C45 121.05(18)
C43 C44 H44 119.5
C45 C44 H44 119.5
C44 C45 C46 118.38(18)
C44 C45 C1 123.13(17)
C46 C45 C1 118.26(17)
O5 C46 C45 121.28(17)
O5 C46 C41 117.86(16)
C45 C46 C41 120.85(17)
C56 C51 C52 117.4(2)
C56 C51 Si1 122.62(17)
C52 C51 Si1 119.79(16)
C53 C52 C51 121.2(2)
C53 C52 H52 119.4
C51 C52 H52 119.4
C54 C53 C52 120.0(2)
C54 C53 H53 120.0
C52 C53 H53 120.0
C53 C54 C55 120.0(2)
C53 C54 H54 120.0
C55 C54 H54 120.0
C54 C55 C56 120.4(2)
C54 C55 H55 119.8
C56 C55 H55 119.8
C55 C56 C51 120.9(2)
C55 C56 H56 119.5
C51 C56 H56 119.5
C33 C1 C45 107.07(15)
C33 C1 C3 111.96(17)
C45 C1 C3 113.05(17)
C33 C1 C2 107.87(17)
C45 C1 C2 107.67(17)
C3 C1 C2 109.01(17)
C1 C2 H2A 109.5
C1 C2 H2B 109.5
H2A C2 H2B 109.5
C1 C2 H2C 109.5
H2A C2 H2C 109.5
H2B C2 H2C 109.5
C1 C3 H3A 109.5
C1 C3 H3B 109.5
H3A C3 H3B 109.5
C1 C3 H3C 109.5
H3A C3 H3C 109.5
H3B C3 H3C 109.5
O6 C61 C66 127.91(19)
O6 C61 C62 111.99(17)
C66 C61 C62 120.1(2)
O7 C62 C61 112.99(18)
O7 C62 C63 123.57(18)
C61 C62 C63 123.44(18)
C62 C63 C69 118.80(18)
C62 C63 C64 118.02(19)
C69 C63 C64 123.0(2)
C65 C64 C63 116.3(2)
C65 C64 C68 121.32(19)
C63 C64 C68 122.33(19)
C64 C65 C66 125.67(19)
C64 C65 H65 117.2
C66 C65 H65 117.2
C61 C66 C65 116.34(19)
C61 C66 C67 120.6(2)
C65 C66 C67 123.09(18)
C673 C67 C66 108.9(2)
C673 C67 C671 109.0(2)
C66 C67 C671 111.5(2)
C673 C67 C672 109.9(2)
C66 C67 C672 109.49(18)
C671 C67 C672 108.1(2)
C67 C671 H67A 109.5
C67 C671 H67B 109.5
H67A C671 H67B 109.5
C67 C671 H67C 109.5
H67A C671 H67C 109.5
H67B C671 H67C 109.5
C67 C672 H67D 109.5
C67 C672 H67E 109.5
H67D C672 H67E 109.5
C67 C672 H67F 109.5
H67D C672 H67F 109.5
H67E C672 H67F 109.5
C67 C673 H67G 109.5
C67 C673 H67H 109.5
H67G C673 H67H 109.5
C67 C673 H67I 109.5
H67G C673 H67I 109.5
H67H C673 H67I 109.5
C683 C68 C681 107.5(3)
C683 C68 C682 111.4(2)
C681 C68 C682 106.0(3)
C683 C68 C64 112.5(2)
C681 C68 C64 110.1(2)
C682 C68 C64 109.1(2)
C68 C681 H68A 109.5
C68 C681 H68B 109.5
H68A C681 H68B 109.5
C68 C681 H68C 109.5
H68A C681 H68C 109.5
H68B C681 H68C 109.5
C68 C682 H68D 109.5
C68 C682 H68E 109.5
H68D C682 H68E 109.5
C68 C682 H68F 109.5
H68D C682 H68F 109.5
H68E C682 H68F 109.5
C68 C683 H68G 109.5
C68 C683 H68H 109.5
H68G C683 H68H 109.5
C68 C683 H68I 109.5
H68G C683 H68I 109.5
H68H C683 H68I 109.5
N3 C69 C63 125.4(2)
N3 C69 H69 115.5(14)
C63 C69 H69 119.1(14)
O8 C71 C76 126.57(18)
O8 C71 C72 112.06(17)
C76 C71 C72 121.25(18)
O9 C72 C71 112.99(17)
O9 C72 C73 124.68(17)
C71 C72 C73 122.28(18)
C72 C73 C79 118.79(18)
C72 C73 C74 117.54(17)
C79 C73 C74 123.65(18)
C75 C74 C73 116.91(18)
C75 C74 C78 120.43(18)
C73 C74 C78 122.63(18)
C74 C75 C76 125.86(19)
C74 C75 H75 117.1
C76 C75 H75 117.1
C71 C76 C75 115.90(18)
C71 C76 C77 121.03(19)
C75 C76 C77 123.07(19)
C76 C77 C772 112.04(19)
C76 C77 C771 110.31(18)
C772 C77 C771 108.2(2)
C76 C77 C773 108.02(19)
C772 C77 C773 108.7(2)
C771 C77 C773 109.5(2)
C77 C771 H77A 109.5
C77 C771 H77B 109.5
H77A C771 H77B 109.5
C77 C771 H77C 109.5
H77A C771 H77C 109.5
H77B C771 H77C 109.5
C77 C772 H77D 109.5
C77 C772 H77E 109.5
H77D C772 H77E 109.5
C77 C772 H77F 109.5
H77D C772 H77F 109.5
H77E C772 H77F 109.5
C77 C773 H77G 109.5
C77 C773 H77H 109.5
H77G C773 H77H 109.5
C77 C773 H77I 109.5
H77G C773 H77I 109.5
H77H C773 H77I 109.5
C783 C78 C74 111.42(18)
C783 C78 C781 106.94(19)
C74 C78 C781 111.49(18)
C783 C78 C782 111.33(19)
C74 C78 C782 110.45(17)
C781 C78 C782 104.98(19)
C78 C781 H78A 109.5
C78 C781 H78B 109.5
H78A C781 H78B 109.5
C78 C781 H78C 109.5
H78A C781 H78C 109.5
H78B C781 H78C 109.5
C78 C782 H78D 109.5
C78 C782 H78E 109.5
H78D C782 H78E 109.5
C78 C782 H78F 109.5
H78D C782 H78F 109.5
H78E C782 H78F 109.5
C78 C783 H78G 109.5
C78 C783 H78H 109.5
H78G C783 H78H 109.5
C78 C783 H78I 109.5
H78G C783 H78I 109.5
H78H C783 H78I 109.5
N4 C79 C73 125.70(18)
N4 C79 H79 117.0(15)
C73 C79 H79 117.3(15)
C82 C81 C86 119.97(18)
C82 C81 N3 120.55(18)
C86 C81 N3 119.47(18)
O10 C82 C81 117.77(17)
O10 C82 C83 122.04(18)
C81 C82 C83 120.16(19)
C84 C83 C82 118.52(19)
C84 C83 C4 122.89(18)
C82 C83 C4 118.45(18)
C85 C84 C83 121.55(19)
C85 C84 H84 119.2
C83 C84 H84 119.2
C86 C85 C84 119.6(2)
C86 C85 H85 120.2
C84 C85 H85 120.2
C85 C86 C81 119.8(2)
C85 C86 H86 120.1
C81 C86 H86 120.1
C92 C91 C96 119.58(17)
C92 C91 N4 119.76(18)
C96 C91 N4 120.66(17)
C93 C92 C91 119.81(19)
C93 C92 H92 120.1
C91 C92 H92 120.1
C94 C93 C92 120.31(18)
C94 C93 H93 119.8
C92 C93 H93 119.8
C93 C94 C95 121.14(18)
C93 C94 H94 119.4
C95 C94 H94 119.4
C94 C95 C96 118.29(19)
C94 C95 C4 122.67(17)
C96 C95 C4 118.82(17)
O10 C96 C95 121.54(18)
O10 C96 C91 117.66(16)
C95 C96 C91 120.78(17)
C102 C101 C106 117.7(2)
C102 C101 Si2 119.87(18)
C106 C101 Si2 122.25(18)
C103 C102 C101 121.5(2)
C103 C102 H102 119.2
C101 C102 H102 119.2
C104 C103 C102 119.7(3)
C104 C103 H103 120.2
C102 C103 H103 120.2
C103 C104 C105 120.0(3)
C103 C104 H104 120.0
C105 C104 H104 120.0
C106 C105 C104 120.1(3)
C106 C105 H105 119.9
C104 C105 H105 119.9
C105 C106 C101 120.9(2)
C105 C106 H106 119.5
C101 C106 H106 119.5
C83 C4 C95 107.72(15)
C83 C4 C5 111.95(18)
C95 C4 C5 112.84(17)
C83 C4 C6 107.84(17)
C95 C4 C6 107.62(17)
C5 C4 C6 108.67(17)
C4 C5 H5A 109.5
C4 C5 H5B 109.5
H5A C5 H5B 109.5
C4 C5 H5C 109.5
H5A C5 H5C 109.5
H5B C5 H5C 109.5
C4 C6 H6A 109.5
C4 C6 H6B 109.5
H6A C6 H6B 109.5
C4 C6 H6C 109.5
H6A C6 H6C 109.5
H6B C6 H6C 109.5
Cl13 C10 Cl11 109.91(15)
Cl13 C10 Cl12 111.0(2)
Cl11 C10 Cl12 111.94(16)
Cl13 C10 H10 108.0
Cl11 C10 H10 108.0
Cl12 C10 H10 108.0
Cl21 C20 Cl23 110.98(17)
Cl21 C20 Cl22 110.37(18)
Cl23 C20 Cl22 110.52(17)
Cl21 C20 H20 108.3
Cl23 C20 H20 108.3
Cl22 C20 H20 108.3
Cl33 C30 Cl31 110.50(17)
Cl33 C30 Cl32 109.93(17)
Cl31 C30 Cl32 109.79(15)
Cl33 C30 H30 108.9
Cl31 C30 H30 108.9
Cl32 C30 H30 108.9
Cl42 C40 Cl41 111.98(17)
Cl42 C40 Cl43 109.91(16)
Cl41 C40 Cl43 110.08(15)
Cl42 C40 H40 108.3
Cl41 C40 H40 108.3
Cl43 C40 H40 108.3

loop_
_geom_bond_atom_site_label_1
_geom_bond_atom_site_label_2
_geom_bond_distance
Si1 O3 1.7068(14)
Si1 O1 1.7307(14)
Si1 O2 1.7604(14)
Si1 O4 1.8089(14)
Si1 C51 1.850(2)
O1 C11 1.350(2)
O2 C12 1.341(2)
O3 C21 1.353(2)
O4 C22 1.332(2)
O5 C46 1.388(2)
O5 C32 1.391(2)
N1 C19 1.303(3)
N1 C31 1.413(2)
N1 H1 0.75(3)
N2 C29 1.311(2)
N2 C41 1.420(2)
N2 H2 0.79(3)
Si2 O8 1.6972(15)
Si2 O6 1.7316(15)
Si2 O7 1.7511(15)
Si2 O9 1.8186(14)
Si2 C101 1.848(2)
O6 C61 1.343(3)
O7 C62 1.343(2)
O8 C71 1.353(2)
O9 C72 1.325(2)
O10 C82 1.388(2)
O10 C96 1.388(2)
N3 C69 1.305(3)
N3 C81 1.412(3)
N3 H3 0.84(3)
N4 C79 1.308(3)
N4 C91 1.416(2)
N4 H4 0.72(3)
C11 C16 1.378(3)
C11 C12 1.386(3)
C12 C13 1.398(3)
C13 C19 1.415(3)
C13 C14 1.433(3)
C14 C15 1.379(3)
C14 C18 1.540(3)
C15 C16 1.413(3)
C15 H15 0.9500
C16 C17 1.524(3)
C17 C173 1.528(3)
C17 C171 1.532(3)
C17 C172 1.532(3)
C171 H17A 0.9800
C171 H17B 0.9800
C171 H17C 0.9800
C172 H17D 0.9800
C172 H17E 0.9800
C172 H17F 0.9800
C173 H17G 0.9800
C173 H17H 0.9800
C173 H17I 0.9800
C18 C181 1.530(3)
C18 C183 1.536(3)
C18 C182 1.542(3)
C181 H18A 0.9800
C181 H18B 0.9800
C181 H18C 0.9800
C182 H18D 0.9800
C182 H18E 0.9800
C182 H18F 0.9800
C183 H18G 0.9800
C183 H18H 0.9800
C183 H18I 0.9800
C19 H19 0.92(2)
C21 C26 1.376(3)
C21 C22 1.391(3)
C22 C23 1.404(3)
C23 C29 1.415(3)
C23 C24 1.443(3)
C24 C25 1.379(3)
C24 C28 1.536(3)
C25 C26 1.415(3)
C25 H25 0.9500
C26 C27 1.523(3)
C27 C272 1.528(3)
C27 C271 1.529(3)
C27 C273 1.536(3)
C271 H27A 0.9800
C271 H27B 0.9800
C271 H27C 0.9800
C272 H27D 0.9800
C272 H27E 0.9800
C272 H27F 0.9800
C273 H27G 0.9800
C273 H27H 0.9800
C273 H27I 0.9800
C28 C281 1.528(3)
C28 C282 1.535(3)
C28 C283 1.536(4)
C281 H28A 0.9800
C281 H28B 0.9800
C281 H28C 0.9800
C282 H28D 0.9800
C282 H28E 0.9800
C282 H28F 0.9800
C283 H28G 0.9800
C283 H28H 0.9800
C283 H28I 0.9800
C29 H29 0.94(2)
C31 C32 1.386(3)
C31 C36 1.387(3)
C32 C33 1.391(3)
C33 C34 1.387(3)
C33 C1 1.508(3)
C34 C35 1.385(3)
C34 H34 0.9500
C35 C36 1.378(3)
C35 H35 0.9500
C36 H36 0.9500
C41 C42 1.389(3)
C41 C46 1.390(3)
C42 C43 1.381(3)
C42 H42 0.9500
C43 C44 1.381(3)
C43 H43 0.9500
C44 C45 1.389(3)
C44 H44 0.9500
C45 C46 1.389(3)
C45 C1 1.517(3)
C51 C56 1.391(3)
C51 C52 1.406(3)
C52 C53 1.382(3)
C52 H52 0.9500
C53 C54 1.371(4)
C53 H53 0.9500
C54 C55 1.379(4)
C54 H54 0.9500
C55 C56 1.386(4)
C55 H55 0.9500
C56 H56 0.9500
C1 C3 1.525(3)
C1 C2 1.538(3)
C2 H2A 0.9800
C2 H2B 0.9800
C2 H2C 0.9800
C3 H3A 0.9800
C3 H3B 0.9800
C3 H3C 0.9800
C61 C66 1.380(3)
C61 C62 1.388(3)
C62 C63 1.393(3)
C63 C69 1.415(3)
C63 C64 1.435(3)
C64 C65 1.383(3)
C64 C68 1.558(3)
C65 C66 1.413(3)
C65 H65 0.9500
C66 C67 1.529(3)
C67 C673 1.520(4)
C67 C671 1.529(3)
C67 C672 1.535(3)
C671 H67A 0.9800
C671 H67B 0.9800
C671 H67C 0.9800
C672 H67D 0.9800
C672 H67E 0.9800
C672 H67F 0.9800
C673 H67G 0.9800
C673 H67H 0.9800
C673 H67I 0.9800
C68 C683 1.526(5)
C68 C681 1.539(4)
C68 C682 1.541(4)
C681 H68A 0.9800
C681 H68B 0.9800
C681 H68C 0.9800
C682 H68D 0.9800
C682 H68E 0.9800
C682 H68F 0.9800
C683 H68G 0.9800
C683 H68H 0.9800
C683 H68I 0.9800
C69 H69 0.98(3)
C71 C76 1.372(3)
C71 C72 1.398(3)
C72 C73 1.404(3)
C73 C79 1.414(3)
C73 C74 1.443(3)
C74 C75 1.376(3)
C74 C78 1.534(3)
C75 C76 1.412(3)
C75 H75 0.9500
C76 C77 1.526(3)
C77 C772 1.533(3)
C77 C771 1.534(3)
C77 C773 1.534(4)
C771 H77A 0.9800
C771 H77B 0.9800
C771 H77C 0.9800
C772 H77D 0.9800
C772 H77E 0.9800
C772 H77F 0.9800
C773 H77G 0.9800
C773 H77H 0.9800
C773 H77I 0.9800
C78 C783 1.533(3)
C78 C781 1.537(3)
C78 C782 1.537(3)
C781 H78A 0.9800
C781 H78B 0.9800
C781 H78C 0.9800
C782 H78D 0.9800
C782 H78E 0.9800
C782 H78F 0.9800
C783 H78G 0.9800
C783 H78H 0.9800
C783 H78I 0.9800
C79 H79 0.90(2)
C81 C82 1.389(3)
C81 C86 1.390(3)
C82 C83 1.391(3)
C83 C84 1.384(3)
C83 C4 1.513(3)
C84 C85 1.381(3)
C84 H84 0.9500
C85 C86 1.379(3)
C85 H85 0.9500
C86 H86 0.9500
C91 C92 1.389(3)
C91 C96 1.392(3)
C92 C93 1.379(3)
C92 H92 0.9500
C93 C94 1.375(3)
C93 H93 0.9500
C94 C95 1.391(3)
C94 H94 0.9500
C95 C96 1.391(3)
C95 C4 1.517(3)
C101 C102 1.393(3)
C101 C106 1.399(3)
C102 C103 1.387(4)
C102 H102 0.9500
C103 C104 1.376(4)
C103 H103 0.9500
C104 C105 1.388(4)
C104 H104 0.9500
C105 C106 1.381(4)
C105 H105 0.9500
C106 H106 0.9500
C4 C5 1.524(3)
C4 C6 1.537(3)
C5 H5A 0.9800
C5 H5B 0.9800
C5 H5C 0.9800
C6 H6A 0.9800
C6 H6B 0.9800
C6 H6C 0.9800
Cl2 H12S 1.20(4)
Cl3B H43S 1.60(3)
Cl4 H43S 1.08(3)
C10 Cl13 1.736(3)
C10 Cl11 1.737(3)
C10 Cl12 1.739(3)
C10 H10 1.0000
C20 Cl21 1.750(3)
C20 Cl23 1.751(3)
C20 Cl22 1.757(3)
C20 H20 1.0000
C30 Cl33 1.744(3)
C30 Cl31 1.753(3)
C30 Cl32 1.755(3)
C30 H30 1.0000
C40 Cl42 1.740(3)
C40 Cl41 1.741(3)
C40 Cl43 1.758(3)
C40 H40 1.0000
